data_7234318
loop_
_publ_author_name
'Koslowski, Nico'
'Hoffmann, Rudolf C.'
'Trouillet, Vanessa'
'Bruns, Michael'
'Foro, Sabine'
'Schneider, J\"org J.'

_publ_section_title
;
 Synthesis, oxide formation, properties and thin film transistor
 properties of yttrium and aluminium oxide thin films employing a
 molecular-based precursor route
;
_journal_issue 54
_journal_name_full 'RSC Advances'
_journal_page_first 31386
_journal_paper_doi 10.1039/C9RA05348D
_journal_volume 9
_journal_year 2019
_chemical_formula_moiety 'C4 H16 N10 O10 Y, N O3'
_chemical_formula_sum 'C4 H16 N11 O13 Y'
_chemical_formula_weight 515.19
_space_group_crystal_system triclinic
_space_group_IT_number 2
_space_group_name_Hall '-P 1'
_space_group_name_H-M_alt 'P -1'
_symmetry_space_group_name_Hall '-P 1'
_symmetry_space_group_name_H-M 'P -1'
_atom_sites_solution_hydrogens difmap
_audit_creation_method SHELXL-2014/6
_audit_update_record
;
2019-07-01 deposited with the CCDC.    2019-09-20 downloaded from the CCDC.
;
_cell_angle_alpha 112.238(8)
_cell_angle_beta 96.414(7)
_cell_angle_gamma 94.215(7)
_cell_formula_units_Z 2
_cell_length_a 7.5428(7)
_cell_length_b 11.256(1)
_cell_length_c 11.976(1)
_cell_measurement_reflns_used 4426
_cell_measurement_temperature 293(2)
_cell_measurement_theta_max 27.66
_cell_measurement_theta_min 3.06
_cell_volume 927.83(15)
_computing_cell_refinement
;
CrysAlis RED (Oxford Diffraction Ltd., 2009)
;
_computing_data_collection
;
CrysAlis CCD (Oxford Diffraction Ltd., 2009)
;
_computing_data_reduction
;
CrysAlis RED (Oxford Diffraction Ltd., 2009)
;
_computing_molecular_graphics 'PLATON (Spek, 2003)'
_computing_publication_material 'SHELXL-2014/6 (Sheldrick, 2014)'
_computing_structure_refinement 'SHELXL-2014/6 (Sheldrick, 2014)'
_computing_structure_solution 'SHELXL-2014 (Sheldrick, 2014)'
_diffrn_ambient_temperature 293(2)
_diffrn_measured_fraction_theta_full 0.992
_diffrn_measured_fraction_theta_max 0.991
_diffrn_measurement_device_type
;  
Oxford Diffraction Xcalibur (TM) Single Crystal X-ray Diffractometer 
with Sapphire CCD Detector.
;
_diffrn_measurement_method
;
Rotation method data acquisition using omega scans.
;
_diffrn_radiation_type MoK\a
_diffrn_radiation_wavelength 0.71073
_diffrn_reflns_av_R_equivalents 0.0152
_diffrn_reflns_av_unetI/netI 0.0237
_diffrn_reflns_Laue_measured_fraction_full 0.992
_diffrn_reflns_Laue_measured_fraction_max 0.991
_diffrn_reflns_limit_h_max 9
_diffrn_reflns_limit_h_min -9
_diffrn_reflns_limit_k_max 13
_diffrn_reflns_limit_k_min -13
_diffrn_reflns_limit_l_max 14
_diffrn_reflns_limit_l_min -14
_diffrn_reflns_number 5662
_diffrn_reflns_point_group_measured_fraction_full 0.992
_diffrn_reflns_point_group_measured_fraction_max 0.991
_diffrn_reflns_theta_full 25.242
_diffrn_reflns_theta_max 25.344
_diffrn_reflns_theta_min 3.069
_diffrn_source 'Enhance (Mo) X-ray Source'
_exptl_absorpt_coefficient_mu 3.232
_exptl_absorpt_correction_T_max 0.318
_exptl_absorpt_correction_T_min 0.295
_exptl_absorpt_correction_type multi-scan
_exptl_absorpt_process_details
;
CrysAlis RED, Oxford Diffraction Ltd., 2009
Empirical absorption correction using spherical harmonics,
implemented in SCALE3 ABSPACK scaling algorithm.
;
_exptl_crystal_colour colourless
_exptl_crystal_density_diffrn 1.844
_exptl_crystal_description prism
_exptl_crystal_F_000 520
_exptl_crystal_size_max 0.500
_exptl_crystal_size_mid 0.480
_exptl_crystal_size_min 0.460
_refine_diff_density_max 0.438
_refine_diff_density_min -0.521
_refine_diff_density_rms 0.056
_refine_ls_extinction_method none
_refine_ls_goodness_of_fit_ref 1.076
_refine_ls_hydrogen_treatment refxyz
_refine_ls_matrix_type full
_refine_ls_number_parameters 310
_refine_ls_number_reflns 3363
_refine_ls_number_restraints 16
_refine_ls_restrained_S_all 1.079
_refine_ls_R_factor_all 0.0335
_refine_ls_R_factor_gt 0.0271
_refine_ls_shift/su_max 0.000
_refine_ls_shift/su_mean 0.000
_refine_ls_structure_factor_coef Fsqd
_refine_ls_weighting_details 'w=1/[\s^2^(Fo^2^)+(0.0454P)^2^] where P=(Fo^2^+2Fc^2^)/3'
_refine_ls_weighting_scheme calc
_refine_ls_wR_factor_gt 0.0681
_refine_ls_wR_factor_ref 0.0695
_reflns_Friedel_coverage 0.000
_reflns_number_gt 2957
_reflns_number_total 3363
_reflns_threshold_expression 'I > 2\s(I)'
_cod_data_source_file c9ra05348d2.cif
_cod_data_source_block I
_cod_database_code 7234318
_shelx_space_group_comment
;
The symmetry employed for this shelxl refinement is uniquely defined
by the following loop, which should always be used as a source of
symmetry information in preference to the above space-group names.
They are only intended as comments.
;
_shelx_estimated_absorpt_t_min 0.295
_shelx_estimated_absorpt_t_max 0.318
_shelxl_version_number 2014/6

loop_
_space_group_symop_operation_xyz
'x, y, z'
'-x, -y, -z'

loop_
_atom_site_label
_atom_site_type_symbol
_atom_site_fract_x
_atom_site_fract_y
_atom_site_fract_z
_atom_site_U_iso_or_equiv
_atom_site_adp_type
_atom_site_occupancy
_atom_site_site_symmetry_order
_atom_site_calc_flag
_atom_site_refinement_flags_posn
_atom_site_refinement_flags_adp
C1 C -0.1006(3) 0.6655(2) 0.2611(2) 0.0361(6) Uani 1 1 d . .
C2 C 0.4992(3) 0.8327(2) 0.4028(2) 0.0307(5) Uani 1 1 d . .
C3 C 0.3717(3) 1.1069(2) 0.1561(2) 0.0343(6) Uani 1 1 d . .
C4 C 0.0106(3) 0.7185(2) -0.1116(2) 0.0327(6) Uani 1 1 d . .
N1 N -0.2477(4) 0.5799(3) 0.2250(3) 0.0597(8) Uani 1 1 d D .
H11 H -0.284(5) 0.549(3) 0.1487(18) 0.072 Uiso 1 1 d D U
H12 H -0.276(5) 0.549(3) 0.274(3) 0.072 Uiso 1 1 d D U
N2 N -0.0300(4) 0.7100(3) 0.3770(2) 0.0554(7) Uani 1 1 d D .
H21 H -0.055(5) 0.669(3) 0.418(3) 0.067 Uiso 1 1 d D U
H22 H 0.071(3) 0.755(3) 0.402(3) 0.067 Uiso 1 1 d D U
N3 N 0.5218(4) 0.7640(3) 0.4702(2) 0.0529(7) Uani 1 1 d D .
H31 H 0.438(4) 0.703(3) 0.463(3) 0.064 Uiso 1 1 d D U
H32 H 0.620(3) 0.775(3) 0.513(3) 0.064 Uiso 1 1 d D U
N4 N 0.6349(3) 0.9132(2) 0.4031(2) 0.0468(6) Uani 1 1 d D .
H41 H 0.729(3) 0.917(3) 0.447(3) 0.056 Uiso 1 1 d D U
H42 H 0.618(4) 0.968(3) 0.375(3) 0.056 Uiso 1 1 d D U
N5 N 0.4857(4) 1.2156(3) 0.2076(2) 0.0613(8) Uani 1 1 d D .
H51 H 0.519(5) 1.241(3) 0.2824(18) 0.074 Uiso 1 1 d D U
H52 H 0.506(5) 1.261(3) 0.168(3) 0.074 Uiso 1 1 d D U
N6 N 0.3011(4) 1.0727(2) 0.0415(2) 0.0470(6) Uani 1 1 d D .
H61 H 0.228(4) 1.005(2) 0.007(3) 0.056 Uiso 1 1 d D U
H62 H 0.338(4) 1.109(3) -0.002(3) 0.056 Uiso 1 1 d D U
N7 N 0.0476(4) 0.7235(3) -0.2143(2) 0.0551(7) Uani 1 1 d D .
H71 H -0.020(4) 0.676(3) -0.279(2) 0.066 Uiso 1 1 d D U
H72 H 0.125(4) 0.780(3) -0.214(3) 0.066 Uiso 1 1 d D U
N8 N -0.1084(4) 0.6251(3) -0.1165(3) 0.0584(7) Uani 1 1 d D .
H81 H -0.116(5) 0.625(4) -0.050(2) 0.070 Uiso 1 1 d D U
H82 H -0.159(5) 0.573(3) -0.186(2) 0.070 Uiso 1 1 d D U
N9 N -0.0426(3) 1.0302(2) 0.3066(2) 0.0358(5) Uani 1 1 d . .
N10 N 0.4278(3) 0.6869(2) 0.0448(2) 0.0407(5) Uani 1 1 d . .
N11 N 0.2555(3) 0.4882(2) 0.4777(2) 0.0458(6) Uani 1 1 d . .
O1 O -0.0373(2) 0.70468(17) 0.18674(16) 0.0407(4) Uani 1 1 d . .
O2 O 0.3490(2) 0.82211(17) 0.34044(15) 0.0392(4) Uani 1 1 d . .
O3 O 0.3352(3) 1.04132(17) 0.21678(16) 0.0420(4) Uani 1 1 d . .
O4 O 0.0918(3) 0.80187(17) -0.01138(15) 0.0417(4) Uani 1 1 d . .
O5 O -0.0591(2) 0.97777(18) 0.19210(16) 0.0432(5) Uani 1 1 d . .
O6 O 0.0761(3) 0.99287(18) 0.36496(15) 0.0410(4) Uani 1 1 d . .
O7 O -0.1361(3) 1.11165(18) 0.35843(19) 0.0511(5) Uani 1 1 d . .
O8 O 0.4655(3) 0.80848(18) 0.09854(17) 0.0459(5) Uani 1 1 d . .
O9 O 0.2953(3) 0.63566(17) 0.07143(18) 0.0460(5) Uani 1 1 d . .
O10 O 0.5159(3) 0.6240(2) -0.0313(2) 0.0624(6) Uani 1 1 d . .
O11 O 0.2601(4) 0.5307(2) 0.3969(2) 0.0719(7) Uani 1 1 d . .
O12 O 0.3258(4) 0.5520(2) 0.5838(2) 0.0745(7) Uani 1 1 d . .
O13 O 0.1799(3) 0.3769(2) 0.4503(2) 0.0649(6) Uani 1 1 d . .
Y1 Y 0.18786(3) 0.84596(2) 0.18483(2) 0.02862(9) Uani 1 1 d . .

loop_
_atom_site_aniso_label
_atom_site_aniso_U_11
_atom_site_aniso_U_22
_atom_site_aniso_U_33
_atom_site_aniso_U_23
_atom_site_aniso_U_13
_atom_site_aniso_U_12
C1 0.0365(15) 0.0311(13) 0.0435(15) 0.0146(12) 0.0135(12) 0.0088(11)
C2 0.0338(14) 0.0314(12) 0.0248(12) 0.0088(10) 0.0032(10) 0.0061(11)
C3 0.0310(14) 0.0299(13) 0.0370(14) 0.0072(11) 0.0059(11) 0.0037(10)
C4 0.0322(14) 0.0357(13) 0.0305(13) 0.0129(11) 0.0034(11) 0.0092(11)
N1 0.0693(19) 0.0486(15) 0.0534(16) 0.0146(14) 0.0152(15) -0.0200(13)
N2 0.0502(17) 0.0754(19) 0.0482(16) 0.0366(14) 0.0025(13) -0.0077(14)
N3 0.0473(17) 0.0670(17) 0.0560(16) 0.0410(15) -0.0059(13) 0.0048(13)
N4 0.0365(14) 0.0503(14) 0.0524(15) 0.0214(12) 0.0005(11) -0.0015(12)
N5 0.079(2) 0.0499(16) 0.0459(15) 0.0179(13) -0.0044(15) -0.0264(14)
N6 0.0520(16) 0.0466(14) 0.0401(14) 0.0203(12) -0.0049(12) -0.0084(11)
N7 0.076(2) 0.0556(16) 0.0257(12) 0.0123(12) -0.0005(12) -0.0117(13)
N8 0.0546(17) 0.0584(16) 0.0516(16) 0.0122(15) 0.0109(14) -0.0117(13)
N9 0.0355(12) 0.0352(11) 0.0383(13) 0.0160(10) 0.0076(10) 0.0028(10)
N10 0.0380(13) 0.0467(14) 0.0400(12) 0.0181(11) 0.0097(10) 0.0100(11)
N11 0.0451(14) 0.0460(14) 0.0425(14) 0.0159(12) 0.0002(11) -0.0003(11)
O1 0.0389(11) 0.0435(10) 0.0387(10) 0.0165(9) 0.0061(8) -0.0035(8)
O2 0.0320(10) 0.0531(11) 0.0363(10) 0.0239(9) -0.0017(8) 0.0031(8)
O3 0.0478(12) 0.0383(10) 0.0357(10) 0.0136(8) 0.0017(9) -0.0090(8)
O4 0.0531(12) 0.0433(10) 0.0222(9) 0.0091(8) -0.0028(8) -0.0010(9)
O5 0.0449(11) 0.0493(11) 0.0300(10) 0.0114(9) -0.0033(8) 0.0091(9)
O6 0.0478(12) 0.0487(11) 0.0272(9) 0.0146(8) 0.0048(8) 0.0130(9)
O7 0.0553(13) 0.0430(11) 0.0598(13) 0.0190(10) 0.0239(10) 0.0181(10)
O8 0.0445(11) 0.0431(11) 0.0475(11) 0.0146(9) 0.0121(9) -0.0004(9)
O9 0.0444(12) 0.0393(10) 0.0571(12) 0.0195(9) 0.0173(10) 0.0047(9)
O10 0.0575(14) 0.0612(13) 0.0652(14) 0.0123(12) 0.0329(12) 0.0200(11)
O11 0.097(2) 0.0603(14) 0.0627(15) 0.0380(13) -0.0085(14) -0.0086(13)
O12 0.0870(18) 0.0684(15) 0.0446(13) 0.0062(12) -0.0100(12) -0.0164(13)
O13 0.0826(17) 0.0569(13) 0.0494(12) 0.0255(11) -0.0088(11) -0.0242(12)
Y1 0.03036(14) 0.03260(14) 0.02284(13) 0.01148(10) 0.00223(9) 0.00270(9)

loop_
_atom_type_symbol
_atom_type_description
_atom_type_scat_dispersion_real
_atom_type_scat_dispersion_imag
_atom_type_scat_source
C C 0.0033 0.0016 'International Tables Vol C Tables 4.2.6.8 and 6.1.1.4'
H H 0.0000 0.0000 'International Tables Vol C Tables 4.2.6.8 and 6.1.1.4'
N N 0.0061 0.0033 'International Tables Vol C Tables 4.2.6.8 and 6.1.1.4'
O O 0.0106 0.0060 'International Tables Vol C Tables 4.2.6.8 and 6.1.1.4'
Y Y -2.7962 3.5667 'International Tables Vol C Tables 4.2.6.8 and 6.1.1.4'

loop_
_geom_angle_atom_site_label_1
_geom_angle_atom_site_label_2
_geom_angle_atom_site_label_3
_geom_angle
O1 C1 N2 122.1(2)
O1 C1 N1 120.2(3)
N2 C1 N1 117.6(3)
O2 C2 N4 120.7(2)
O2 C2 N3 120.2(2)
N4 C2 N3 119.1(2)
O3 C3 N6 122.3(2)
O3 C3 N5 120.1(2)
N6 C3 N5 117.6(3)
O4 C4 N7 119.5(2)
O4 C4 N8 121.9(2)
N7 C4 N8 118.6(3)
C1 N1 H11 114(3)
C1 N1 H12 117(3)
H11 N1 H12 127(4)
C1 N2 H21 119(2)
C1 N2 H22 121(2)
H21 N2 H22 113(4)
C2 N3 H31 120(2)
C2 N3 H32 118(2)
H31 N3 H32 122(3)
C2 N4 H41 116(2)
C2 N4 H42 120(2)
H41 N4 H42 122(3)
C3 N5 H51 116(3)
C3 N5 H52 120(2)
H51 N5 H52 123(4)
C3 N6 H61 120(2)
C3 N6 H62 122(2)
H61 N6 H62 117(3)
C4 N7 H71 118(2)
C4 N7 H72 121(2)
H71 N7 H72 121(3)
C4 N8 H81 112(3)
C4 N8 H82 117(2)
H81 N8 H82 130(4)
O7 N9 O5 122.0(2)
O7 N9 O6 121.9(2)
O5 N9 O6 116.1(2)
O7 N9 Y1 177.81(17)
O5 N9 Y1 58.13(12)
O6 N9 Y1 58.05(11)
O10 N10 O9 122.1(2)
O10 N10 O8 120.9(2)
O9 N10 O8 117.0(2)
O10 N10 Y1 168.7(2)
O9 N10 Y1 60.32(12)
O8 N10 Y1 57.76(12)
O12 N11 O11 121.9(3)
O12 N11 O13 119.4(3)
O11 N11 O13 118.8(2)
C1 O1 Y1 139.06(17)
C2 O2 Y1 149.33(17)
C3 O3 Y1 138.45(15)
C4 O4 Y1 146.15(17)
N9 O5 Y1 96.06(14)
N9 O6 Y1 95.94(13)
N10 O8 Y1 96.11(15)
N10 O9 Y1 93.86(14)
O2 Y1 O4 155.56(7)
O2 Y1 O1 90.12(7)
O4 Y1 O1 90.39(7)
O2 Y1 O3 95.67(7)
O4 Y1 O3 93.27(6)
O1 Y1 O3 157.16(7)
O2 Y1 O8 82.47(7)
O4 Y1 O8 78.62(7)
O1 Y1 O8 130.31(6)
O3 Y1 O8 72.46(7)
O2 Y1 O6 75.95(6)
O4 Y1 O6 128.33(7)
O1 Y1 O6 83.18(7)
O3 Y1 O6 76.88(7)
O8 Y1 O6 140.25(6)
O2 Y1 O5 127.62(6)
O4 Y1 O5 76.54(6)
O1 Y1 O5 81.31(7)
O3 Y1 O5 77.66(7)
O8 Y1 O5 139.58(7)
O6 Y1 O5 51.79(6)
O2 Y1 O9 81.02(7)
O4 Y1 O9 75.14(7)
O1 Y1 O9 78.67(7)
O3 Y1 O9 124.04(7)
O8 Y1 O9 51.64(6)
O6 Y1 O9 150.51(7)
O5 Y1 O9 144.95(6)
O2 Y1 N10 83.73(7)
O4 Y1 N10 72.49(7)
O1 Y1 N10 104.34(7)
O3 Y1 N10 98.25(7)
O8 Y1 N10 26.13(6)
O6 Y1 N10 158.41(7)
O5 Y1 N10 148.49(6)
O9 Y1 N10 25.82(6)
O2 Y1 N9 101.94(7)
O4 Y1 N9 102.33(7)
O1 Y1 N9 82.13(6)
O3 Y1 N9 75.06(7)
O8 Y1 N9 147.50(6)
O6 Y1 N9 26.01(6)
O5 Y1 N9 25.81(6)
O9 Y1 N9 160.59(6)
N10 Y1 N9 171.51(6)

loop_
_geom_bond_atom_site_label_1
_geom_bond_atom_site_label_2
_geom_bond_distance
C1 O1 1.256(3)
C1 N2 1.315(4)
C1 N1 1.329(4)
C2 O2 1.257(3)
C2 N4 1.316(4)
C2 N3 1.318(3)
C3 O3 1.253(3)
C3 N6 1.312(3)
C3 N5 1.331(3)
C4 O4 1.263(3)
C4 N7 1.311(4)
C4 N8 1.310(4)
N1 H11 0.849(18)
N1 H12 0.827(18)
N2 H21 0.818(18)
N2 H22 0.841(18)
N3 H31 0.871(18)
N3 H32 0.822(18)
N4 H41 0.821(18)
N4 H42 0.819(18)
N5 H51 0.833(18)
N5 H52 0.837(18)
N6 H61 0.838(18)
N6 H62 0.834(18)
N7 H71 0.841(18)
N7 H72 0.829(18)
N8 H81 0.802(18)
N8 H82 0.841(18)
N9 O7 1.219(3)
N9 O5 1.258(3)
N9 O6 1.267(3)
N9 Y1 2.874(2)
N10 O10 1.220(3)
N10 O9 1.248(3)
N10 O8 1.266(3)
N10 Y1 2.859(2)
N11 O12 1.230(3)
N11 O11 1.234(3)
N11 O13 1.243(3)
O1 Y1 2.2477(18)
O2 Y1 2.2232(17)
O3 Y1 2.2639(17)
O4 Y1 2.2309(16)
O5 Y1 2.4541(18)
O6 Y1 2.4515(17)
O8 Y1 2.4323(19)
O9 Y1 2.4899(18)

loop_
_geom_hbond_atom_site_label_D
_geom_hbond_atom_site_label_H
_geom_hbond_atom_site_label_A
_geom_hbond_distance_DH
_geom_hbond_distance_HA
_geom_hbond_distance_DA
_geom_hbond_angle_DHA
_geom_hbond_site_symmetry_A
N1 H11 O10 0.849(18) 2.39(3) 2.997(4) 129(3) 2_565
N1 H12 O12 0.827(18) 2.425(19) 3.247(4) 173(3) 2_566
N2 H21 O13 0.818(18) 2.12(2) 2.899(3) 158(3) 2_566
N2 H22 O2 0.841(18) 2.46(3) 3.181(3) 145(3) .
N3 H31 O11 0.871(18) 2.10(2) 2.944(4) 164(3) .
N3 H32 O13 0.822(18) 2.49(3) 3.110(4) 133(3) 2_666
N4 H41 O6 0.821(18) 2.36(2) 3.110(3) 152(3) 2_676
N4 H42 O7 0.819(18) 2.45(3) 2.967(3) 122(3) 1_655
N5 H51 O12 0.833(18) 2.39(3) 2.970(3) 127(3) 2_676
N5 H52 O10 0.837(18) 2.44(2) 3.256(4) 165(3) 2_675
N6 H61 O4 0.838(18) 2.36(2) 3.129(3) 153(3) .
N6 H62 O8 0.834(18) 2.32(2) 3.117(3) 160(3) 2_675
N7 H71 O13 0.841(18) 2.11(2) 2.903(3) 158(3) 2_565
N7 H72 O7 0.829(18) 2.47(3) 3.062(3) 129(3) 2_575
N8 H82 O11 0.841(18) 2.35(2) 3.170(4) 164(3) 2_565

loop_
_geom_torsion_atom_site_label_1
_geom_torsion_atom_site_label_2
_geom_torsion_atom_site_label_3
_geom_torsion_atom_site_label_4
_geom_torsion
N2 C1 O1 Y1 -0.3(4)
N1 C1 O1 Y1 177.1(2)
N4 C2 O2 Y1 21.9(5)
N3 C2 O2 Y1 -158.9(3)
N6 C3 O3 Y1 8.9(4)
N5 C3 O3 Y1 -171.1(2)
N7 C4 O4 Y1 -153.4(3)
N8 C4 O4 Y1 25.6(5)
O7 N9 O5 Y1 177.4(2)
O6 N9 O5 Y1 -3.0(2)
O7 N9 O6 Y1 -177.4(2)
O5 N9 O6 Y1 3.0(2)
O10 N10 O8 Y1 166.8(2)
O9 N10 O8 Y1 -11.7(2)
O10 N10 O9 Y1 -167.1(2)
O8 N10 O9 Y1 11.4(2)
